data_7245707
loop_
_publ_author_name
'Wang, Zhen'
'Cui, Xiaoxiao'
'Famulari, Antonino'
'Marti-Rujas, Javier'
'Kariuki, Benson'
'Guo, Fang'

_publ_section_title
;
 Solid-state stability of Z&#x2019; &lt; 1 and Z&#x2019; = 2 polymorphs of
 N,N,N&#x2019;,N&#x2019;-tetrabenzylethylenediamine: a combined
 experimental and theoretical study.
;
_journal_name_full CrystEngComm
_journal_paper_doi 10.1039/D2CE01174C
_journal_year 2022
_chemical_absolute_configuration rm
_chemical_formula_sum 'C15 H16 N'
_chemical_formula_weight 210.29
_space_group_IT_number 2
_space_group_name_Hall '-P 1'
_space_group_name_H-M_alt 'P -1'
_symmetry_cell_setting triclinic
_symmetry_space_group_name_H-M 'P -1'
_atom_sites_solution_hydrogens geom
_atom_sites_solution_primary direct
_atom_sites_solution_secondary difmap
_audit_creation_method SHELXL-97
_audit_update_record
;
2021-09-15 deposited with the CCDC.	2022-10-21 downloaded from the CCDC.
;
_cell_angle_alpha 76.992(8)
_cell_angle_beta 86.676(7)
_cell_angle_gamma 79.275(8)
_cell_formula_units_Z 2
_cell_length_a 6.356(4)
_cell_length_b 9.042(6)
_cell_length_c 11.117(7)
_cell_measurement_reflns_used 1152
_cell_measurement_temperature 293(2)
_cell_measurement_theta_max 27.23
_cell_measurement_theta_min 2.66
_cell_volume 611.5(7)
_computing_cell_refinement 'Bruker XSCANS'
_computing_data_collection 'Bruker XSCANS'
_computing_data_reduction 'Bruker SHELXTL'
_computing_molecular_graphics 'XP in SHELXTL (Sheldrick, 2008)'
_computing_publication_material 'SHELXTL (Sheldrick, 2008)'
_computing_structure_refinement 'SHELXTL (Sheldrick, 2008)'
_computing_structure_solution 'SHELXTL (Sheldrick, 2008)'
_diffrn_ambient_temperature 293(2)
_diffrn_measured_fraction_theta_full 0.896
_diffrn_measured_fraction_theta_max 0.919
_diffrn_measurement_device_type 'Bruker P4'
_diffrn_measurement_method '\w scans'
_diffrn_radiation_monochromator graphite
_diffrn_radiation_source 'fine-focus sealed tube'
_diffrn_radiation_type MoK\a
_diffrn_radiation_wavelength 0.71073
_diffrn_reflns_av_R_equivalents 0.0149
_diffrn_reflns_av_sigmaI/netI 0.0433
_diffrn_reflns_limit_h_max 8
_diffrn_reflns_limit_h_min -8
_diffrn_reflns_limit_k_max 11
_diffrn_reflns_limit_k_min -7
_diffrn_reflns_limit_l_max 14
_diffrn_reflns_limit_l_min -14
_diffrn_reflns_number 3282
_diffrn_reflns_theta_full 12.50
_diffrn_reflns_theta_max 27.54
_diffrn_reflns_theta_min 2.35
_diffrn_standards_decay_% 0
_diffrn_standards_interval_count 240
_diffrn_standards_interval_time '60 min'
_diffrn_standards_number 2
_exptl_absorpt_coefficient_mu 0.066
_exptl_absorpt_correction_T_max 1.00
_exptl_absorpt_correction_T_min 0.87
_exptl_absorpt_correction_type multi-scan
_exptl_absorpt_process_details 'SADABS (Sheldrick, 2004)'
_exptl_crystal_colour colorless
_exptl_crystal_density_diffrn 1.142
_exptl_crystal_density_method 'not measured'
_exptl_crystal_description block
_exptl_crystal_F_000 226
_exptl_crystal_size_max 0.27
_exptl_crystal_size_mid 0.22
_exptl_crystal_size_min 0.20
_refine_diff_density_max 0.219
_refine_diff_density_min -0.216
_refine_diff_density_rms 0.040
_refine_ls_extinction_coef 0.086(13)
_refine_ls_extinction_expression Fc^*^=kFc[1+0.001xFc^2^\l^3^/sin(2\q)]^-1/4^
_refine_ls_extinction_method SHELXL
_refine_ls_goodness_of_fit_ref 1.099
_refine_ls_hydrogen_treatment mixed
_refine_ls_matrix_type full
_refine_ls_number_parameters 152
_refine_ls_number_reflns 2594
_refine_ls_number_restraints 0
_refine_ls_restrained_S_all 1.099
_refine_ls_R_factor_all 0.1060
_refine_ls_R_factor_gt 0.0464
_refine_ls_shift/su_max 0.000
_refine_ls_shift/su_mean 0.000
_refine_ls_structure_factor_coef Fsqd
_refine_ls_weighting_details 'calc w=1/[\s^2^(Fo^2^)+(0.0661P)^2^+0.0479P] where P=(Fo^2^+2Fc^2^)/3'
_refine_ls_weighting_scheme calc
_refine_ls_wR_factor_gt 0.1249
_refine_ls_wR_factor_ref 0.1497
_reflns_number_gt 1657
_reflns_number_total 2594
_reflns_threshold_expression >2sigma(I)
_cod_data_source_file d2ce01174c2.cif
_cod_data_source_block gf2
_cod_original_sg_symbol_H-M P-1
_cod_database_code 7245707

loop_
_symmetry_equiv_pos_as_xyz
'x, y, z'
'-x, -y, -z'

loop_
_atom_site_label
_atom_site_type_symbol
_atom_site_fract_x
_atom_site_fract_y
_atom_site_fract_z
_atom_site_U_iso_or_equiv
_atom_site_adp_type
_atom_site_occupancy
_atom_site_symmetry_multiplicity
_atom_site_calc_flag
_atom_site_refinement_flags
_atom_site_disorder_assembly
_atom_site_disorder_group
N1 N 0.3391(2) 0.07373(12) 0.12891(10) 0.0506(4) Uani 1 1 d . . .
C1 C 0.4473(3) -0.09321(15) 0.33362(12) 0.0484(4) Uani 1 1 d . . .
C2 C 0.1027(3) 0.32317(16) 0.12778(13) 0.0523(4) Uani 1 1 d . . .
C3 C 0.4309(3) -0.03503(16) 0.05186(13) 0.0546(5) Uani 1 1 d . . .
H3A H 0.517(3) -0.126(2) 0.1087(18) 0.082 Uiso 1 1 d . . .
H3B H 0.316(3) -0.073(2) 0.0172(18) 0.082 Uiso 1 1 d . . .
C4 C 0.6221(3) -0.02888(18) 0.34320(14) 0.0601(5) Uani 1 1 d . . .
H4A H 0.6358 0.0655 0.2918 0.072 Uiso 1 1 calc R . .
C5 C 0.2672(3) -0.00792(17) 0.24858(13) 0.0548(4) Uani 1 1 d . . .
H5A H 0.1817 -0.0809 0.2351 0.066 Uiso 1 1 calc R . .
H5B H 0.1758 0.0659 0.2886 0.066 Uiso 1 1 calc R . .
C6 C 0.1602(3) 0.18749(18) 0.06806(15) 0.0634(5) Uani 1 1 d . . .
H6A H 0.0362 0.1384 0.0707 0.076 Uiso 1 1 calc R . .
H6B H 0.1983 0.2234 -0.0179 0.076 Uiso 1 1 calc R . .
C7 C 0.4318(3) -0.23395(17) 0.41120(14) 0.0626(5) Uani 1 1 d . . .
H7A H 0.3146 -0.2802 0.4060 0.075 Uiso 1 1 calc R . .
C8 C 0.5888(4) -0.30625(19) 0.49625(16) 0.0765(6) Uani 1 1 d . . .
H8A H 0.5763 -0.4006 0.5481 0.092 Uiso 1 1 calc R . .
C9 C -0.0971(3) 0.3599(2) 0.17881(17) 0.0695(5) Uani 1 1 d . . .
H9A H -0.1996 0.2991 0.1776 0.083 Uiso 1 1 calc R . .
C10 C 0.2488(3) 0.41657(19) 0.13124(16) 0.0660(5) Uani 1 1 d . . .
H10A H 0.3852 0.3940 0.0976 0.079 Uiso 1 1 calc R . .
C11 C 0.7610(4) -0.2408(2) 0.50478(16) 0.0734(6) Uani 1 1 d . . .
H11A H 0.8662 -0.2898 0.5623 0.088 Uiso 1 1 calc R . .
C12 C -0.0013(5) 0.5778(2) 0.23383(18) 0.0838(8) Uani 1 1 d . . .
H12A H -0.0361 0.6635 0.2690 0.101 Uiso 1 1 calc R . .
C13 C 0.1964(4) 0.5433(2) 0.18383(19) 0.0806(7) Uani 1 1 d . . .
H13A H 0.2973 0.6054 0.1850 0.097 Uiso 1 1 calc R . .
C14 C 0.7789(3) -0.1025(2) 0.42835(16) 0.0693(5) Uani 1 1 d . . .
H14A H 0.8974 -0.0575 0.4336 0.083 Uiso 1 1 calc R . .
C15 C -0.1469(4) 0.4878(3) 0.23234(18) 0.0857(7) Uani 1 1 d . . .
H15A H -0.2821 0.5111 0.2674 0.103 Uiso 1 1 calc R . .

loop_
_atom_site_aniso_label
_atom_site_aniso_U_11
_atom_site_aniso_U_22
_atom_site_aniso_U_33
_atom_site_aniso_U_23
_atom_site_aniso_U_13
_atom_site_aniso_U_12
N1 0.0665(10) 0.0432(6) 0.0377(6) -0.0083(5) -0.0052(6) 0.0021(6)
C1 0.0641(12) 0.0439(7) 0.0348(6) -0.0108(5) 0.0028(7) -0.0016(6)
C2 0.0578(12) 0.0476(7) 0.0442(7) -0.0038(6) -0.0097(7) 0.0043(7)
C3 0.0757(14) 0.0443(7) 0.0439(7) -0.0134(6) -0.0019(8) -0.0062(7)
C4 0.0737(14) 0.0606(9) 0.0442(8) -0.0051(7) 0.0032(8) -0.0162(8)
C5 0.0618(12) 0.0528(8) 0.0465(8) -0.0084(6) 0.0014(8) -0.0057(7)
C6 0.0760(13) 0.0577(9) 0.0528(9) -0.0134(7) -0.0189(9) 0.0048(8)
C7 0.0839(14) 0.0486(8) 0.0556(9) -0.0088(7) -0.0052(9) -0.0143(8)
C8 0.1159(19) 0.0496(9) 0.0563(9) -0.0005(7) -0.0154(11) -0.0042(10)
C9 0.0625(13) 0.0670(10) 0.0693(11) -0.0033(8) -0.0044(10) -0.0005(9)
C10 0.0669(14) 0.0625(9) 0.0636(10) -0.0094(8) -0.0060(9) -0.0028(8)
C11 0.0881(17) 0.0748(11) 0.0496(9) -0.0141(8) -0.0160(10) 0.0099(10)
C12 0.119(2) 0.0571(10) 0.0657(11) -0.0153(9) -0.0148(13) 0.0148(12)
C13 0.1036(19) 0.0569(10) 0.0819(13) -0.0136(9) -0.0220(13) -0.0114(10)
C14 0.0663(14) 0.0929(13) 0.0534(9) -0.0228(9) 0.0005(9) -0.0179(10)
C15 0.0866(19) 0.0818(13) 0.0673(12) -0.0088(10) 0.0083(11) 0.0269(12)

loop_
_atom_type_symbol
_atom_type_description
_atom_type_scat_dispersion_real
_atom_type_scat_dispersion_imag
_atom_type_scat_source
C C 0.0033 0.0016 'International Tables Vol C Tables 4.2.6.8 and 6.1.1.4'
H H 0.0000 0.0000 'International Tables Vol C Tables 4.2.6.8 and 6.1.1.4'
N N 0.0061 0.0033 'International Tables Vol C Tables 4.2.6.8 and 6.1.1.4'

loop_
_geom_angle_atom_site_label_1
_geom_angle_atom_site_label_2
_geom_angle_atom_site_label_3
_geom_angle
_geom_angle_site_symmetry_1
_geom_angle_site_symmetry_3
_geom_angle_publ_flag
C5 N1 C3 110.80(12) . . ?
C5 N1 C6 109.64(14) . . ?
C3 N1 C6 111.58(12) . . ?
C4 C1 C7 118.21(14) . . ?
C4 C1 C5 121.06(14) . . ?
C7 C1 C5 120.54(16) . . ?
C10 C2 C9 117.78(17) . . ?
C10 C2 C6 120.58(17) . . ?
C9 C2 C6 121.63(18) . . ?
N1 C3 C3 112.26(15) . 2_655 ?
C1 C4 C14 120.77(16) . . ?
N1 C5 C1 113.79(15) . . ?
N1 C6 C2 112.34(12) . . ?
C8 C7 C1 120.57(18) . . ?
C11 C8 C7 120.50(17) . . ?
C2 C9 C15 120.4(2) . . ?
C2 C10 C13 121.1(2) . . ?
C8 C11 C14 119.56(17) . . ?
C15 C12 C13 119.8(2) . . ?
C12 C13 C10 120.4(2) . . ?
C11 C14 C4 120.4(2) . . ?
C12 C15 C9 120.6(2) . . ?

loop_
_geom_bond_atom_site_label_1
_geom_bond_atom_site_label_2
_geom_bond_distance
_geom_bond_site_symmetry_2
_geom_bond_publ_flag
N1 C5 1.462(2) . ?
N1 C3 1.4659(18) . ?
N1 C6 1.4661(19) . ?
C1 C4 1.367(2) . ?
C1 C7 1.384(2) . ?
C1 C5 1.506(2) . ?
C2 C10 1.374(3) . ?
C2 C9 1.374(3) . ?
C2 C6 1.500(2) . ?
C3 C3 1.505(3) 2_655 ?
C4 C14 1.383(2) . ?
C7 C8 1.380(2) . ?
C8 C11 1.355(3) . ?
C9 C15 1.394(3) . ?
C10 C13 1.379(3) . ?
C11 C14 1.365(3) . ?
C12 C15 1.344(4) . ?
C12 C13 1.355(4) . ?
